data_7009136
loop_
_publ_author_name
'De Munno, Giovanni'
'Medaglia, Marcella'
'Armentano, Donatella'
'Anastassopoulou, Jane'
'Theophanides, Theophilos'

_publ_section_title
;
 New supramolecular complexes of manganese(II) and cobalt(II) with
 nucleic bases. Crystal structures of
 [M(H2O)6(1-Mecyt)6][ClO4]2&#x00B7;H2O, [Co(1-Mecyt)4][ClO4]2 and
 [M(H2O)4(cyt)2][ClO4]2&#x00B7;2cyt&#x00B7;2H2O [M&#x2005;=&#x2005;CoII
 or MnII; cyt&#x2005;=&#x2005;cytosine;
 1-Mecyt&#x2005;=&#x2005;1-methylcytosine]
;
_journal_issue 10
_journal_name_full 'Journal of the Chemical Society, Dalton Transactions'
_journal_page_first 1625
_journal_paper_doi 10.1039/a908901b
_journal_year 2000
_chemical_compound_source 'chemical synthesis'
_chemical_formula_moiety '[Co(cyt)2(H2O)4](ClO4)2.2cyt.2H2O'
_chemical_formula_sum 'C16 H32 Cl2 Co N12 O18'
_chemical_formula_weight 810.4
_chemical_name_systematic ?
_space_group_IT_number 2
_symmetry_cell_setting triclinic
_symmetry_space_group_name_Hall '-P 1'
_symmetry_space_group_name_H-M 'P -1'
_cell_angle_alpha 72.16(2)
_cell_angle_beta 87.78(2)
_cell_angle_gamma 72.19(2)
_cell_formula_units_Z 1
_cell_length_a 6.756(2)
_cell_length_b 9.985(2)
_cell_length_c 12.837(3)
_cell_measurement_radiation 'Mo K\a'
_cell_measurement_temperature 295
_cell_measurement_wavelength 0.710730
_cell_volume 783.4(4)
_computing_cell_refinement 'Siemens P3/V'
_computing_data_collection 'Siemens P3/V,(VMS vers 4.21/V, 1990)'
_computing_data_reduction 'Siemens SHELXTL-PLUS,(VMS vers 4.21/V , 1990)'
_computing_molecular_graphics 'Siemens XP'
_computing_publication_material 'Siemens SHELXTL-PLUS and PARST'
_computing_structure_refinement 'Siemens SHELXTL-PLUS'
_computing_structure_solution 'Siemens SHELXTL-PLUS'
_diffrn_ambient_temperature 295
_diffrn_measurement_device 'Siemens R3m/V diffractometer'
_diffrn_measurement_method \w-2\q
_diffrn_radiation_monochromator 'highly-oriented graphite crystal'
_diffrn_radiation_source 'fine-focus xray_tube'
_diffrn_radiation_type 'Mo K\a'
_diffrn_radiation_wavelength 0.710730
_diffrn_reflns_limit_h_max 8
_diffrn_reflns_limit_h_min 0
_diffrn_reflns_limit_k_max 12
_diffrn_reflns_limit_k_min -12
_diffrn_reflns_limit_l_max 16
_diffrn_reflns_limit_l_min -16
_diffrn_reflns_number 3963
_diffrn_reflns_theta_max 27.0
_diffrn_reflns_theta_min 1.5
_exptl_absorpt_coefficient_mu 8.1600
_exptl_crystal_colour 'pale pink'
_exptl_crystal_density_diffrn 1.718
_exptl_crystal_description needles
_exptl_crystal_F_000 417
_exptl_crystal_size_max 0.41
_exptl_crystal_size_mid 0.18
_exptl_crystal_size_min 0.11
_refine_diff_density_max 0.91
_refine_diff_density_min -1.03
_refine_ls_extinction_method none
_refine_ls_goodness_of_fit_obs 1.69
_refine_ls_hydrogen_treatment '"riding model" with fixed isotropic U'
_refine_ls_matrix_type full
_refine_ls_number_parameters 239
_refine_ls_number_reflns 2155
_refine_ls_R_factor_all 9.78
_refine_ls_R_factor_obs 6.09
_refine_ls_shift/esd_max 0.002
_refine_ls_shift/esd_mean 0.000
_refine_ls_structure_factor_coef F
_refine_ls_weighting_details 'w = 1/(\s^2^(F)+ 0.0020*F^2^))'
_refine_ls_weighting_scheme calc
_refine_ls_wR_factor_all 12.46
_refine_ls_wR_factor_obs 9.55
_reflns_number_observed 2155
_reflns_number_total 3449
_reflns_observed_criterion >3\s(I)
_cod_data_source_file a908901b.txt
_cod_data_source_block (5)
_cod_depositor_comments
;
The following automatic conversions were performed:

'_refine_ls_weighting_scheme' value '1/(\s^2^(F)+ 0.0020*F^2^))' was
changed to 'calc'. New tag '_refine_ls_weighting_details' was
created. The value of the new tag was set to 'w = 1/(\s^2^(F)+
0.0020*F^2^))'.

Automatic conversion script
Id: cif_fix_values 3143 2015-03-26 13:38:13Z robertas 
;
_cod_original_cell_volume 783.4(3)
_cod_original_sg_symbol_H-M P-1
_cod_database_code 7009136

loop_
_symmetry_equiv_pos_as_xyz
x,y,z
-x,-y,-z

loop_
_atom_site_aniso_label
_atom_site_aniso_U_11
_atom_site_aniso_U_22
_atom_site_aniso_U_33
_atom_site_aniso_U_23
_atom_site_aniso_U_13
_atom_site_aniso_U_12
_atom_site_aniso_type_symbol
Co1 0.0278(6) 0.0190(6) 0.0218(6) -0.0087(4) 0.0029(5) -0.0062(5) Co
O3 0.034(2) 0.031(2) 0.036(2) -0.013(2) 0.008(2) -0.016(2) O
O4 0.033(2) 0.029(2) 0.029(2) -0.004(2) -0.001(2) -0.006(2) O
N1 0.037(3) 0.024(2) 0.032(3) -0.010(2) 0.003(2) -0.004(2) N
C2 0.028(3) 0.023(3) 0.026(3) -0.009(2) 0.006(2) -0.012(2) C
O2 0.045(3) 0.025(2) 0.026(2) -0.014(2) 0.007(2) -0.011(2) O
N3 0.036(3) 0.022(2) 0.029(3) -0.013(2) 0.002(2) -0.008(2) N
C4 0.036(3) 0.035(3) 0.032(3) -0.015(3) 0.007(3) -0.016(3) C
N4 0.072(4) 0.037(3) 0.038(3) -0.025(3) 0.007(3) -0.011(3) N
C5 0.051(4) 0.045(4) 0.024(3) -0.011(3) 0.001(3) -0.017(3) C
C6 0.043(4) 0.041(4) 0.026(3) -0.010(3) 0.002(3) -0.009(3) C
N11 0.038(3) 0.024(3) 0.034(3) -0.008(2) 0.001(2) -0.006(2) N
C21 0.024(3) 0.024(3) 0.038(3) -0.013(3) 0.007(3) -0.010(2) C
O21 0.041(3) 0.027(2) 0.036(2) -0.014(2) 0.006(2) -0.010(2) O
N31 0.030(3) 0.025(2) 0.036(3) -0.012(2) 0.008(2) -0.010(2) N
C41 0.023(3) 0.032(3) 0.036(3) -0.010(3) 0.003(3) -0.010(3) C
N41 0.049(4) 0.040(3) 0.037(3) -0.006(3) -0.000(3) -0.012(3) N
C51 0.037(4) 0.041(4) 0.035(3) -0.021(3) 0.007(3) -0.016(3) C
C61 0.040(4) 0.031(3) 0.046(4) -0.022(3) 0.013(3) -0.012(3) C
Cl1 0.065(1) 0.0354(9) 0.0351(9) -0.0136(7) 0.0055(9) -0.0095(9) Cl
O5 0.136(8) 0.060(4) 0.093(6) -0.009(4) -0.014(6) 0.025(5) O
O9 0.113(6) 0.075(5) 0.070(5) 0.008(4) 0.024(5) -0.034(5) O

loop_
_atom_site_label
_atom_site_occupancy
_atom_site_fract_x
_atom_site_fract_y
_atom_site_fract_z
_atom_site_U_iso_or_equiv
_atom_site_thermal_displace_type
_atom_site_type_symbol
_atom_site_calc_flag
_atom_site_calc_attached_atom
_atom_site_disorder_group
Co1 1.00 0. 0. 0. 0.0271(4) Uani Co ? ? ?
O3 1.00 0.2361(7) 0.0566(5) -0.0936(4) 0.040(2) Uani O ? ? ?
O4 1.00 0.2186(7) -0.1486(5) 0.1303(3) 0.035(2) Uani O ? ? ?
N1 1.00 -0.0658(8) -0.0694(6) -0.2416(4) 0.036(2) Uani N ? ? ?
C2 1.00 0.0358(9) -0.1888(6) -0.1557(5) 0.031(2) Uani C ? ? ?
O2 1.00 0.0385(7) -0.1783(4) -0.0608(3) 0.038(2) Uani O ? ? ?
N3 1.00 0.1307(8) -0.3187(5) -0.1739(4) 0.035(2) Uani N ? ? ?
C4 1.00 0.128(1) -0.3280(7) -0.2756(5) 0.042(2) Uani C ? ? ?
N4 1.00 0.224(1) -0.4597(7) -0.2888(5) 0.059(2) Uani N ? ? ?
C5 1.00 0.025(1) -0.2046(8) -0.3664(5) 0.048(3) Uani C ? ? ?
C6 1.00 -0.071(1) -0.0774(8) -0.3455(5) 0.043(2) Uani C ? ? ?
N11 1.00 0.2805(8) -0.5552(6) 0.0189(4) 0.037(2) Uani N ? ? ?
C21 1.00 0.3796(9) -0.6949(6) 0.0133(5) 0.035(2) Uani C ? ? ?
O21 1.00 0.3918(7) -0.7152(5) -0.0784(4) 0.041(2) Uani O ? ? ?
N31 1.00 0.4610(8) -0.8047(5) 0.1064(4) 0.036(2) Uani N ? ? ?
C41 1.00 0.4485(9) -0.7756(7) 0.2023(5) 0.036(2) Uani C ? ? ?
N41 1.00 0.5353(9) -0.8872(7) 0.2905(5) 0.049(2) Uani N ? ? ?
C51 1.00 0.343(1) -0.6321(7) 0.2094(5) 0.046(3) Uani C ? ? ?
C61 1.00 0.263(1) -0.5256(7) 0.1164(6) 0.047(2) Uani C ? ? ?
Cl1 1.00 0.4068(3) -0.7247(2) 0.5541(1) 0.0529(7) Uani Cl ? ? ?
O5 1.00 0.252(1) -0.5889(9) 0.5105(7) 0.108(4) Uani O ? ? ?
O9 1.00 0.100(1) -0.3295(9) 0.3003(6) 0.100(3) Uani O ? ? ?
O81 1.00 0.245(6) -0.799(4) 0.593(3) 0.11(1) Uiso O ? ? ?
O6 1.00 0.403(2) -0.836(1) 0.5105(8) 0.079(3) Uiso O ? ? ?
O7 1.00 0.400(2) -0.773(1) 0.6679(8) 0.076(3) Uiso O ? ? ?
O8 1.00 0.600(2) -0.693(2) 0.528(1) 0.123(4) Uiso O ? ? ?
O61 1.00 0.524(4) -0.803(3) 0.493(2) 0.071(7) Uiso O ? ? ?
O71 1.00 0.500(4) -0.755(2) 0.659(2) 0.050(5) Uiso O ? ? ?
H2W 1.00 0.374(4) -0.007(6) -0.096(7) 0.06 Uiso H ? ? ?
H1 1.00 -0.1315(8) 0.0171(6) -0.2295(4) 0.06 Uiso H ? O3 ?
H4A 1.00 0.283(1) -0.5288(7) -0.2242(5) 0.06 Uiso H ? N4 ?
H4B 1.00 0.220(1) -0.4622(7) -0.3494(5) 0.06 Uiso H ? N4 ?
H1W 1.00 0.26(1) 0.142(5) -0.087(7) 0.06 Uiso H ? O3 ?
H41A 1.00 0.6015(9) -0.9771(7) 0.2846(5) 0.06 Uiso H ? N41 ?
H41B 1.00 0.5285(9) -0.8716(7) 0.3560(5) 0.06 Uiso H ? N41 ?
H5 1.00 0.026(1) -0.2127(8) -0.4391(5) 0.06 Uiso H ? C5 ?
H51 1.00 0.331(1) -0.6125(7) 0.2785(5) 0.06 Uiso H ? C51 ?
H3W 1.00 0.356(5) -0.183(7) 0.106(6) 0.06 Uiso H ? O4 ?
H61 1.00 0.192(1) -0.4268(7) 0.1176(6) 0.06 Uiso H ? C61 ?
H6 1.00 -0.146(1) 0.0081(8) -0.4041(5) 0.06 Uiso H ? C6 ?
H4W 1.00 0.22(1) -0.231(5) 0.194(4) 0.06 Uiso H ? O4 ?
H11 1.00 0.2251(8) -0.4817(6) -0.0431(4) 0.06 Uiso H ? N11 ?
H5W 1.00 0.07(1) -0.250(5) 0.332(5) 0.06 Uiso H ? O9 ?
H6W 1.00 0.14(1) -0.409(5) 0.368(3) 0.06 Uiso H ? O9 ?

loop_
_atom_type_symbol
_atom_type_description
_atom_type_oxidation_number
_atom_type_number_in_cell
_atom_type_scat_dispersion_real
_atom_type_scat_dispersion_imag
_atom_type_scat_source
C Carbon 0 16 0.0020 0.0020 Internat_Tables_Vol_IV_Table_2.3.1
H Hydrogen 0 32 0.0000 0.0000 Internat_Tables_Vol_IV_Table_2.3.1
N Nitrogen 0 12 0.0040 0.0030 Internat_Tables_Vol_IV_Table_2.3.1
O Oxygen 0 18 0.0080 0.0060 Internat_Tables_Vol_IV_Table_2.3.1
Cl Chlorine 0 2 0.1320 0.1590 Internat_Tables_Vol_IV_Table_2.3.1
Co Cobalt 0 1 0.2990 0.9730 Internat_Tables_Vol_IV_Table_2.3.1

loop_
_diffrn_attenuator_code
_diffrn_attenuator_scale
? ?

loop_
_geom_angle_atom_site_label_1
_geom_angle_atom_site_label_2
_geom_angle_atom_site_label_3
_geom_angle
_geom_angle_site_symmetry_1
_geom_angle_site_symmetry_2
_geom_angle_site_symmetry_3
_geom_angle_publ_flag
O2 Co1 O3 90.2(2) . . . .
O2 Co1 O4 87.3(2) . . . .
O3 Co1 O4 91.2(2) . . . .
O2 Co1 O3 89.8(2) . . 2_555 .
O2 Co1 O4 92.7(2) . . 2_555 .
O3 Co1 O4 88.8(2) . . 2_555 .
C2 N1 C6 121.9(5) . . . .
N1 C2 N3 118.9(6) . . . .
N1 C2 O2 120.6(5) . . . .
O2 C2 N3 120.5(5) . . . .
Co1 O2 C2 133.5(4) . . . .
C2 N3 C4 119.8(5) . . . .
N3 C4 C5 122.1(6) . . . .
N3 C4 N4 117.2(6) . . . .
N4 C4 C5 120.7(7) . . . .
C4 C5 C6 116.8(7) . . . .
N1 C6 C5 120.4(6) . . . .
C21 N11 C61 121.5(6) . . . .
N11 C21 N31 119.0(6) . . . .
N11 C21 O21 118.7(6) . . . .
O21 C21 N31 122.3(6) . . . .
C21 N31 C41 119.8(5) . . . .
N31 C41 C51 121.8(6) . . . .
N31 C41 N41 117.0(6) . . . .
N41 C41 C51 121.2(6) . . . .
C41 C51 C61 117.3(6) . . . .
N11 C61 C51 120.6(6) . . . .
O61 Cl1 O71 114(2) . . . .
O8 Cl1 O71 78(1) . . . .
O8 Cl1 O61 66(1) . . . .
O7 Cl1 O71 31(1) . . . .
O7 Cl1 O61 126(1) . . . .
O7 Cl1 O8 108.5(8) . . . .
O6 Cl1 O71 123(1) . . . .
O6 Cl1 O61 42(1) . . . .
O6 Cl1 O8 107.8(8) . . . .
O6 Cl1 O7 110.2(6) . . . .
O81 Cl1 O71 96(2) . . . .
O81 Cl1 O61 104(2) . . . .
O81 Cl1 O8 165(2) . . . .
O81 Cl1 O7 66(2) . . . .
O81 Cl1 O6 63(2) . . . .
O5 Cl1 O71 118(1) . . . .
O5 Cl1 O61 124(1) . . . .
O5 Cl1 O8 104.9(8) . . . .
O5 Cl1 O7 109.6(6) . . . .
O5 Cl1 O6 115.4(6) . . . .
O5 Cl1 O81 90(2) . . . .
Cl1 O81 O7 54(1) . . . .
Cl1 O81 O6 55(1) . . . .
O6 O81 O7 95(2) . . . .
Cl1 O6 O81 61(2) . . . .
O81 O6 O61 126(2) . . . .
Cl1 O6 O61 66(2) . . . .
Cl1 O7 O81 60(1) . . . .
O81 O7 O71 135(3) . . . .
Cl1 O7 O71 76(2) . . . .
Cl1 O8 O71 50.7(9) . . . .
Cl1 O8 O61 54(1) . . . .
O61 O8 O71 88(1) . . . .
O6 O61 O8 132(3) . . . .
Cl1 O61 O8 60(1) . . . .
Cl1 O61 O6 73(2) . . . .
O7 O71 O8 124(3) . . . .
Cl1 O71 O8 51.5(9) . . . .
Cl1 O71 O7 73(2) . . . .

loop_
_geom_bond_atom_site_label_1
_geom_bond_atom_site_label_2
_geom_bond_distance
_geom_bond_site_symmetry_1
_geom_bond_site_symmetry_2
_geom_bond_publ_flag
Co1 O3 2.073(5) . . .
Co1 O4 2.124(4) . . .
Co1 O2 2.097(5) . . .
N1 C2 1.364(6) . . .
N1 C6 1.362(9) . . .
C2 O2 1.256(8) . . .
C2 N3 1.348(8) . . .
N3 C4 1.337(9) . . .
C4 N4 1.336(9) . . .
C4 C5 1.421(8) . . .
C5 C6 1.34(1) . . .
N11 C21 1.373(8) . . .
N11 C61 1.36(1) . . .
C21 O21 1.251(9) . . .
C21 N31 1.346(7) . . .
N31 C41 1.343(9) . . .
C41 N41 1.322(7) . . .
C41 C51 1.42(1) . . .
C51 C61 1.331(8) . . .
Cl1 O5 1.399(7) . . .
Cl1 O81 1.49(4) . . .
Cl1 O6 1.40(1) . . .
Cl1 O7 1.40(1) . . .
Cl1 O8 1.44(2) . . .
Cl1 O61 1.34(3) . . .
Cl1 O71 1.42(2) . . .
O81 O6 1.52(4) . . .
O81 O7 1.57(5) . . .
O6 O61 0.97(3) . . .
O7 O71 0.75(3) . . .
O8 O61 1.52(4) . . .
O8 O71 1.79(3) . . .
